data_2243031
loop_
_publ_author_name
'Yennawar, Hemant P.'
'Peterson, Samuel D.'
'Silverberg, Lee J.'

_publ_section_title
;
 Crystal structures of two isomeric 2-aryl-3-phenyl-1,3-thiazepan-4-ones
;
_journal_coeditor_code HB7839
_journal_issue 8
_journal_name_full 'Acta Crystallographica Section E'
_journal_page_first 1270
_journal_page_last 1273
_journal_paper_doi 10.1107/S2056989019010429
_journal_volume 75
_journal_year 2019
_chemical_formula_iupac 'C19 H18 N2 O3 S'
_chemical_formula_moiety 'C19 H18 N2 O3 S'
_chemical_formula_sum 'C19 H18 N2 O3 S'
_chemical_formula_weight 354.41
_chemical_name_systematic
;
6-(3-Nitrophenyl)-7-phenyl-5-thia-7-azaspiro[2.6]nonan-8-one
;
_space_group_crystal_system monoclinic
_space_group_IT_number 14
_space_group_name_Hall '-P 2yn'
_space_group_name_H-M_alt 'P 1 21/n 1'
_symmetry_space_group_name_Hall '-P 2yn'
_symmetry_space_group_name_H-M 'P 1 21/n 1'
_atom_sites_solution_hydrogens geom
_atom_sites_solution_primary direct
_atom_sites_solution_secondary difmap
_audit_creation_method
;
Olex2 1.2
(compiled 2018.05.29 svn.r3508 for OlexSys, GUI svn.r5506)
;
_cell_angle_alpha 90.00
_cell_angle_beta 99.531(4)
_cell_angle_gamma 90.00
_cell_formula_units_Z 8
_cell_length_a 16.993(4)
_cell_length_b 9.955(2)
_cell_length_c 21.243(5)
_cell_measurement_reflns_used 2681
_cell_measurement_temperature 298(2)
_cell_measurement_theta_max 28.294
_cell_measurement_theta_min 2.380
_cell_volume 3544.0(14)
_computing_cell_refinement
;
SAINT (Bruker, 2001)
;
_computing_data_collection
;
SMART (Bruker, 2001)
;
_computing_data_reduction
;
SAINT (Bruker, 2001)
;
_computing_molecular_graphics
;
<i>OLEX2</i> (Dolomanov <i>et al.</i>,  2009)
;
_computing_publication_material
;
<i>OLEX2</i> (Dolomanov <i>et al.</i>,  2009)
;
_computing_structure_refinement
;
SHELXL (Sheldrick, 2015)
;
_computing_structure_solution
;
SHELXS (Sheldrick, 2008)
;
_diffrn_ambient_temperature 298.15
_diffrn_detector_area_resol_mean 8.34
_diffrn_measured_fraction_theta_full 0.99
_diffrn_measured_fraction_theta_max 0.99
_diffrn_measurement_device_type 'Bruker SMART CCD area detector'
_diffrn_measurement_method 'phi and omega scans'
_diffrn_radiation_monochromator parallel-graphite
_diffrn_radiation_type MoK\a
_diffrn_radiation_wavelength 0.71073
_diffrn_reflns_av_R_equivalents 0.0828
_diffrn_reflns_av_unetI/netI 0.1034
_diffrn_reflns_limit_h_max 22
_diffrn_reflns_limit_h_min -21
_diffrn_reflns_limit_k_max 13
_diffrn_reflns_limit_k_min -12
_diffrn_reflns_limit_l_max 28
_diffrn_reflns_limit_l_min -26
_diffrn_reflns_number 30602
_diffrn_reflns_theta_full 28.41
_diffrn_reflns_theta_max 28.41
_diffrn_reflns_theta_min 1.42
_diffrn_source 'fine-focus sealed tube'
_diffrn_source_current 32.0
_diffrn_source_power 1.6
_diffrn_source_voltage 50.0
_exptl_absorpt_coefficient_mu 0.203
_exptl_absorpt_correction_T_max 0.9
_exptl_absorpt_correction_T_min 0.780285
_exptl_absorpt_correction_type multi-scan
_exptl_absorpt_process_details
;
(SADABS; Bruker, 2001)
;
_exptl_crystal_colour colorless
_exptl_crystal_density_diffrn 1.329
_exptl_crystal_density_method 'not measured'
_exptl_crystal_description block
_exptl_crystal_F_000 1488
_exptl_crystal_size_max 0.24
_exptl_crystal_size_mid 0.12
_exptl_crystal_size_min 0.09
_refine_diff_density_max 0.248
_refine_diff_density_min -0.261
_refine_ls_extinction_method none
_refine_ls_goodness_of_fit_ref 0.938
_refine_ls_hydrogen_treatment constr
_refine_ls_matrix_type full
_refine_ls_number_parameters 451
_refine_ls_number_reflns 8495
_refine_ls_number_restraints 0
_refine_ls_restrained_S_all 0.938
_refine_ls_R_factor_all 0.1687
_refine_ls_R_factor_gt 0.0570
_refine_ls_shift/su_max 0.000
_refine_ls_shift/su_mean 0.000
_refine_ls_structure_factor_coef Fsqd
_refine_ls_weighting_details 'calc w=1/[\s^2^(Fo^2^)+(0.0603P)^2^+0.0000P] where P=(Fo^2^+2Fc^2^)/3'
_refine_ls_weighting_scheme calc
_refine_ls_wR_factor_gt 0.1155
_refine_ls_wR_factor_ref 0.1554
_reflns_number_gt 3560
_reflns_number_total 8495
_reflns_threshold_expression >2sigma(I)
_cod_data_source_file hb7839sup1.cif
_cod_data_source_block 1
_cod_original_cell_volume 3543.9(15)
_cod_database_code 2243031

loop_
_space_group_symop_id
_space_group_symop_operation_xyz
1 'x, y, z'
2 '-x+1/2, y+1/2, -z+1/2'
3 '-x, -y, -z'
4 'x-1/2, -y-1/2, z-1/2'

loop_
_atom_site_type_symbol
_atom_site_label
_atom_site_fract_x
_atom_site_fract_y
_atom_site_fract_z
_atom_site_U_iso_or_equiv
_atom_site_adp_type
_atom_site_calc_flag
_atom_site_occupancy
C C1 0.38777(15) 0.3850(3) 0.24330(13) 0.0472(7) Uani d 1
H H1 0.4111 0.4733 0.2374 0.057 Uiso calc 1
C C2 0.52215(16) 0.2834(3) 0.24439(13) 0.0458(7) Uani d 1
C C3 0.53440(16) 0.3814(3) 0.19259(13) 0.0497(7) Uani d 1
H H3A 0.5906 0.3831 0.1890 0.060 Uiso calc 1
H H3B 0.5197 0.4707 0.2048 0.060 Uiso calc 1
C C4 0.48636(17) 0.3471(3) 0.12818(13) 0.0529(7) Uani d 1
C C5 0.40156(18) 0.3958(3) 0.11569(14) 0.0673(9) Uani d 1
H H5A 0.3793 0.3748 0.0718 0.081 Uiso calc 1
H H5B 0.4021 0.4928 0.1198 0.081 Uiso calc 1
C C6 0.5063(2) 0.2202(3) 0.09693(16) 0.0785(10) Uani d 1
H H6A 0.4628 0.1711 0.0717 0.094 Uiso calc 1
H H6B 0.5485 0.1646 0.1197 0.094 Uiso calc 1
C C7 0.5293(2) 0.3518(3) 0.07165(15) 0.0748(10) Uani d 1
H H7A 0.4996 0.3826 0.0313 0.090 Uiso calc 1
H H7B 0.5853 0.3761 0.0793 0.090 Uiso calc 1
C C8 0.32870(15) 0.4017(3) 0.28901(13) 0.0461(7) Uani d 1
C C9 0.26482(16) 0.3140(3) 0.28908(14) 0.0551(8) Uani d 1
H H9 0.2578 0.2431 0.2602 0.066 Uiso calc 1
C C10 0.21165(16) 0.3302(3) 0.33116(15) 0.0598(8) Uani d 1
H H10 0.1691 0.2710 0.3301 0.072 Uiso calc 1
C C11 0.22164(17) 0.4337(3) 0.37465(15) 0.0582(8) Uani d 1
H H11 0.1861 0.4458 0.4031 0.070 Uiso calc 1
C C12 0.28542(16) 0.5189(3) 0.37502(13) 0.0496(7) Uani d 1
C C13 0.33890(16) 0.5053(3) 0.33310(13) 0.0484(7) Uani d 1
H H13 0.3813 0.5649 0.3345 0.058 Uiso calc 1
C C14 0.43844(15) 0.1901(3) 0.31425(14) 0.0456(7) Uani d 1
C C15 0.45269(18) 0.2164(3) 0.37871(15) 0.0593(8) Uani d 1
H H15 0.4730 0.2995 0.3935 0.071 Uiso calc 1
C C16 0.4370(2) 0.1200(4) 0.42134(16) 0.0750(10) Uani d 1
H H16 0.4467 0.1380 0.4649 0.090 Uiso calc 1
C C17 0.4070(2) -0.0028(3) 0.39960(18) 0.0771(10) Uani d 1
H H17 0.3961 -0.0679 0.4283 0.093 Uiso calc 1
C C18 0.39337(19) -0.0286(3) 0.33550(18) 0.0715(9) Uani d 1
H H18 0.3733 -0.1118 0.3209 0.086 Uiso calc 1
C C19 0.40877(17) 0.0665(3) 0.29254(15) 0.0582(8) Uani d 1
H H19 0.3993 0.0479 0.2490 0.070 Uiso calc 1
N N1 0.45322(12) 0.2936(2) 0.27006(10) 0.0443(6) Uani d 1
N N2 0.29752(18) 0.6265(3) 0.42288(12) 0.0603(7) Uani d 1
O O1 0.24710(15) 0.6440(2) 0.45664(11) 0.0846(7) Uani d 1
O O2 0.35847(16) 0.6932(2) 0.42706(11) 0.0858(7) Uani d 1
O O3 0.57139(11) 0.19619(19) 0.26254(10) 0.0632(6) Uani d 1
S S1 0.33553(5) 0.32922(9) 0.16613(4) 0.0704(3) Uani d 1
C C20 0.64468(15) 0.8845(3) 0.29410(13) 0.0484(7) Uani d 1
H H20 0.6223 0.9700 0.2766 0.058 Uiso calc 1
C C21 0.52037(16) 0.7803(3) 0.23659(13) 0.0435(7) Uani d 1
C C22 0.52413(16) 0.8762(3) 0.18223(13) 0.0538(8) Uani d 1
H H22A 0.5306 0.9668 0.1992 0.065 Uiso calc 1
H H22B 0.4738 0.8727 0.1531 0.065 Uiso calc 1
C C23 0.59097(18) 0.8473(3) 0.14525(14) 0.0594(8) Uani d 1
C C24 0.67190(18) 0.9037(4) 0.17153(14) 0.0725(10) Uani d 1
H H24A 0.6666 0.9999 0.1766 0.087 Uiso calc 1
H H24B 0.7066 0.8894 0.1402 0.087 Uiso calc 1
C C25 0.5874(2) 0.7178(4) 0.10892(16) 0.0812(10) Uani d 1
H H25A 0.6374 0.6731 0.1062 0.097 Uiso calc 1
H H25B 0.5429 0.6581 0.1114 0.097 Uiso calc 1
C C26 0.5701(2) 0.8472(4) 0.07334(16) 0.0862(11) Uani d 1
H H26A 0.5152 0.8656 0.0545 0.103 Uiso calc 1
H H26B 0.6097 0.8807 0.0492 0.103 Uiso calc 1
C C27 0.68160(15) 0.9101(3) 0.36255(13) 0.0473(7) Uani d 1
C C28 0.66026(17) 1.0246(3) 0.39258(15) 0.0611(8) Uani d 1
H H28 0.6247 1.0854 0.3700 0.073 Uiso calc 1
C C29 0.6914(2) 1.0492(4) 0.45580(16) 0.0747(10) Uani d 1
H H29 0.6770 1.1271 0.4752 0.090 Uiso calc 1
C C30 0.74311(19) 0.9604(4) 0.49030(15) 0.0686(9) Uani d 1
H H30 0.7634 0.9761 0.5331 0.082 Uiso calc 1
C C31 0.76402(16) 0.8479(3) 0.45990(14) 0.0525(7) Uani d 1
C C32 0.73499(16) 0.8210(3) 0.39678(14) 0.0514(7) Uani d 1
H H32 0.7510 0.7442 0.3774 0.062 Uiso calc 1
C C33 0.58190(15) 0.6820(3) 0.33613(13) 0.0439(7) Uani d 1
C C34 0.55008(18) 0.7007(3) 0.39071(15) 0.0611(8) Uani d 1
H H34 0.5234 0.7801 0.3966 0.073 Uiso calc 1
C C35 0.5576(2) 0.6016(4) 0.43721(16) 0.0797(10) Uani d 1
H H35 0.5369 0.6149 0.4746 0.096 Uiso calc 1
C C36 0.5957(2) 0.4837(4) 0.42757(18) 0.0775(11) Uani d 1
H H36 0.6007 0.4169 0.4586 0.093 Uiso calc 1
C C37 0.62626(18) 0.4640(3) 0.37303(19) 0.0719(10) Uani d 1
H H37 0.6514 0.3832 0.3667 0.086 Uiso calc 1
C C38 0.62024(16) 0.5631(3) 0.32684(14) 0.0549(8) Uani d 1
H H38 0.6418 0.5497 0.2898 0.066 Uiso calc 1
N N3 0.57806(12) 0.7883(2) 0.28935(10) 0.0425(5) Uani d 1
N N4 0.81967(15) 0.7509(3) 0.49575(14) 0.0637(7) Uani d 1
O O4 0.85870(14) 0.7871(2) 0.54671(11) 0.0852(7) Uani d 1
O O5 0.82594(15) 0.6398(3) 0.47322(12) 0.0904(8) Uani d 1
O O6 0.46794(11) 0.69436(18) 0.23280(9) 0.0551(5) Uani d 1
S S2 0.72025(4) 0.83452(9) 0.24715(4) 0.0681(3) Uani d 1

loop_
_atom_site_aniso_label
_atom_site_aniso_U_11
_atom_site_aniso_U_22
_atom_site_aniso_U_33
_atom_site_aniso_U_12
_atom_site_aniso_U_13
_atom_site_aniso_U_23
C1 0.0411(15) 0.0448(17) 0.0557(18) 0.0023(13) 0.0080(13) 0.0011(14)
C2 0.0440(16) 0.0494(18) 0.0444(17) 0.0019(14) 0.0080(13) -0.0006(14)
C3 0.0465(16) 0.0500(17) 0.0548(19) 0.0047(13) 0.0146(14) 0.0025(15)
C4 0.0653(19) 0.0506(18) 0.0436(18) 0.0059(15) 0.0115(15) 0.0017(15)
C5 0.070(2) 0.077(2) 0.053(2) 0.0036(18) 0.0039(16) 0.0057(17)
C6 0.110(3) 0.066(2) 0.060(2) 0.008(2) 0.016(2) -0.0039(19)
C7 0.093(2) 0.079(3) 0.058(2) 0.010(2) 0.0283(19) 0.0086(19)
C8 0.0420(15) 0.0431(17) 0.0531(18) 0.0012(13) 0.0072(14) -0.0008(14)
C9 0.0480(16) 0.0530(19) 0.064(2) -0.0036(14) 0.0083(15) -0.0085(15)
C10 0.0428(16) 0.065(2) 0.073(2) -0.0086(15) 0.0132(16) -0.0031(18)
C11 0.0503(18) 0.067(2) 0.059(2) 0.0045(16) 0.0153(15) 0.0025(18)
C12 0.0555(18) 0.0419(17) 0.0504(19) 0.0056(14) 0.0064(15) 0.0006(15)
C13 0.0439(15) 0.0446(17) 0.0564(19) -0.0010(13) 0.0072(14) 0.0023(15)
C14 0.0462(15) 0.0408(17) 0.0502(19) -0.0002(13) 0.0090(13) 0.0037(15)
C15 0.074(2) 0.0500(19) 0.053(2) -0.0070(16) 0.0077(16) -0.0028(16)
C16 0.112(3) 0.064(2) 0.052(2) -0.004(2) 0.020(2) 0.0035(19)
C17 0.102(3) 0.059(2) 0.077(3) -0.001(2) 0.035(2) 0.013(2)
C18 0.086(2) 0.046(2) 0.084(3) -0.0154(17) 0.020(2) 0.001(2)
C19 0.067(2) 0.0486(19) 0.059(2) -0.0024(16) 0.0108(16) -0.0057(17)
N1 0.0422(13) 0.0429(13) 0.0483(14) 0.0020(10) 0.0087(11) 0.0027(11)
N2 0.0754(19) 0.0507(17) 0.0552(18) 0.0073(15) 0.0121(15) 0.0002(14)
O1 0.1002(18) 0.0907(18) 0.0683(16) 0.0102(15) 0.0300(14) -0.0169(14)
O2 0.1053(19) 0.0678(16) 0.0867(18) -0.0234(14) 0.0228(15) -0.0174(13)
O3 0.0565(12) 0.0635(14) 0.0708(14) 0.0210(11) 0.0139(11) 0.0136(11)
S1 0.0524(5) 0.0998(7) 0.0557(5) -0.0098(4) -0.0008(4) -0.0024(5)
C20 0.0453(15) 0.0448(17) 0.0525(18) -0.0066(13) 0.0007(14) 0.0001(14)
C21 0.0384(15) 0.0459(17) 0.0455(17) 0.0038(13) 0.0051(13) -0.0022(14)
C22 0.0504(17) 0.0551(19) 0.0525(19) -0.0061(14) -0.0017(14) 0.0043(15)
C23 0.0622(19) 0.070(2) 0.0460(19) -0.0133(17) 0.0093(15) 0.0019(16)
C24 0.069(2) 0.099(3) 0.051(2) -0.0195(19) 0.0147(17) 0.0054(19)
C25 0.086(3) 0.085(3) 0.076(2) -0.008(2) 0.024(2) -0.015(2)
C26 0.092(3) 0.113(3) 0.054(2) -0.027(2) 0.0099(19) 0.003(2)
C27 0.0440(15) 0.0468(17) 0.0491(18) -0.0076(14) 0.0019(14) -0.0021(15)
C28 0.0618(19) 0.056(2) 0.063(2) 0.0039(16) 0.0020(16) -0.0065(17)
C29 0.082(2) 0.071(2) 0.069(2) 0.0066(19) 0.006(2) -0.023(2)
C30 0.066(2) 0.084(3) 0.053(2) -0.0101(19) 0.0008(17) -0.013(2)
C31 0.0452(16) 0.059(2) 0.0519(19) -0.0063(15) 0.0033(14) 0.0022(17)
C32 0.0483(16) 0.0521(18) 0.0513(19) -0.0059(14) 0.0013(14) -0.0077(15)
C33 0.0386(14) 0.0460(17) 0.0453(17) -0.0038(13) 0.0017(13) 0.0016(14)
C34 0.066(2) 0.062(2) 0.059(2) -0.0022(16) 0.0184(17) 0.0022(18)
C35 0.092(3) 0.093(3) 0.056(2) -0.019(2) 0.017(2) 0.013(2)
C36 0.075(2) 0.080(3) 0.070(3) -0.020(2) -0.012(2) 0.031(2)
C37 0.058(2) 0.056(2) 0.096(3) 0.0022(16) -0.007(2) 0.016(2)
C38 0.0510(17) 0.0523(19) 0.060(2) 0.0010(15) 0.0058(15) 0.0003(17)
N3 0.0404(12) 0.0415(13) 0.0435(14) -0.0048(10) 0.0007(11) 0.0036(11)
N4 0.0548(16) 0.080(2) 0.0546(19) -0.0085(16) 0.0048(14) 0.0122(17)
O4 0.0749(15) 0.117(2) 0.0558(15) -0.0125(14) -0.0133(13) 0.0113(14)
O5 0.1009(19) 0.0781(18) 0.0858(19) 0.0195(15) -0.0034(15) 0.0073(15)
O6 0.0462(11) 0.0529(12) 0.0628(13) -0.0086(10) -0.0012(10) 0.0042(10)
S2 0.0479(4) 0.0946(7) 0.0624(6) -0.0072(4) 0.0112(4) -0.0025(5)

loop_
_atom_type_symbol
_atom_type_description
_atom_type_scat_dispersion_real
_atom_type_scat_dispersion_imag
_atom_type_scat_source
C C 0.0033 0.0016 'International Tables Vol C Tables 4.2.6.8 and 6.1.1.4'
H H 0.0000 0.0000 'International Tables Vol C Tables 4.2.6.8 and 6.1.1.4'
N N 0.0061 0.0033 'International Tables Vol C Tables 4.2.6.8 and 6.1.1.4'
O O 0.0106 0.0060 'International Tables Vol C Tables 4.2.6.8 and 6.1.1.4'
S S 0.1246 0.1234 'International Tables Vol C Tables 4.2.6.8 and 6.1.1.4'

loop_
_geom_angle_atom_site_label_1
_geom_angle_atom_site_label_2
_geom_angle_atom_site_label_3
_geom_angle
C8 C1 H1 107.9
C8 C1 S1 109.56(18)
N1 C1 H1 107.9
N1 C1 C8 110.9(2)
N1 C1 S1 112.55(18)
S1 C1 H1 107.9
N1 C2 C3 118.1(2)
O3 C2 C3 121.2(3)
O3 C2 N1 120.7(3)
C2 C3 H3A 108.9
C2 C3 H3B 108.9
C2 C3 C4 113.2(2)
H3A C3 H3B 107.7
C4 C3 H3A 108.9
C4 C3 H3B 108.9
C5 C4 C3 116.4(2)
C6 C4 C3 117.8(3)
C6 C4 C5 118.5(3)
C6 C4 C7 59.7(2)
C7 C4 C3 117.0(3)
C7 C4 C5 115.2(3)
C4 C5 H5A 108.1
C4 C5 H5B 108.1
C4 C5 S1 116.8(2)
H5A C5 H5B 107.3
S1 C5 H5A 108.1
S1 C5 H5B 108.1
C4 C6 H6A 117.7
C4 C6 H6B 117.7
C4 C6 C7 60.6(2)
H6A C6 H6B 114.8
C7 C6 H6A 117.7
C7 C6 H6B 117.7
C4 C7 H7A 117.8
C4 C7 H7B 117.8
C6 C7 C4 59.7(2)
C6 C7 H7A 117.8
C6 C7 H7B 117.8
H7A C7 H7B 114.9
C9 C8 C1 122.0(3)
C13 C8 C1 119.5(2)
C13 C8 C9 118.4(3)
C8 C9 H9 119.3
C10 C9 C8 121.4(3)
C10 C9 H9 119.3
C9 C10 H10 120.0
C11 C10 C9 120.0(3)
C11 C10 H10 120.0
C10 C11 H11 120.8
C10 C11 C12 118.4(3)
C12 C11 H11 120.8
C11 C12 C13 122.6(3)
C11 C12 N2 118.3(3)
C13 C12 N2 119.1(3)
C8 C13 H13 120.4
C12 C13 C8 119.2(3)
C12 C13 H13 120.4
C15 C14 C19 119.8(3)
C15 C14 N1 119.3(2)
C19 C14 N1 120.8(3)
C14 C15 H15 120.0
C16 C15 C14 120.1(3)
C16 C15 H15 120.0
C15 C16 H16 120.0
C17 C16 C15 120.0(3)
C17 C16 H16 120.0
C16 C17 H17 120.2
C18 C17 C16 119.6(3)
C18 C17 H17 120.2
C17 C18 H18 119.5
C17 C18 C19 120.9(3)
C19 C18 H18 119.5
C14 C19 H19 120.2
C18 C19 C14 119.5(3)
C18 C19 H19 120.2
C2 N1 C1 122.0(2)
C2 N1 C14 117.2(2)
C14 N1 C1 119.3(2)
O1 N2 C12 118.7(3)
O1 N2 O2 123.4(3)
O2 N2 C12 117.8(3)
C5 S1 C1 99.49(14)
C27 C20 H20 107.1
C27 C20 S2 110.86(18)
N3 C20 H20 107.1
N3 C20 C27 111.6(2)
N3 C20 S2 112.84(18)
S2 C20 H20 107.1
N3 C21 C22 118.5(2)
O6 C21 C22 120.9(2)
O6 C21 N3 120.6(2)
C21 C22 H22A 108.7
C21 C22 H22B 108.7
C21 C22 C23 114.1(2)
H22A C22 H22B 107.6
C23 C22 H22A 108.7
C23 C22 H22B 108.7
C22 C23 C26 117.1(3)
C24 C23 C22 117.1(3)
C24 C23 C26 115.0(3)
C25 C23 C22 117.5(3)
C25 C23 C24 117.9(3)
C25 C23 C26 59.7(2)
C23 C24 H24A 108.3
C23 C24 H24B 108.3
C23 C24 S2 116.0(2)
H24A C24 H24B 107.4
S2 C24 H24A 108.3
S2 C24 H24B 108.3
C23 C25 H25A 117.7
C23 C25 H25B 117.7
H25A C25 H25B 114.8
C26 C25 C23 60.5(2)
C26 C25 H25A 117.7
C26 C25 H25B 117.7
C23 C26 H26A 117.8
C23 C26 H26B 117.8
C25 C26 C23 59.8(2)
C25 C26 H26A 117.8
C25 C26 H26B 117.8
H26A C26 H26B 114.9
C28 C27 C20 119.0(3)
C28 C27 C32 119.0(3)
C32 C27 C20 122.0(3)
C27 C28 H28 119.8
C29 C28 C27 120.4(3)
C29 C28 H28 119.8
C28 C29 H29 119.5
C30 C29 C28 121.0(3)
C30 C29 H29 119.5
C29 C30 H30 121.0
C29 C30 C31 118.0(3)
C31 C30 H30 121.0
C30 C31 C32 122.7(3)
C30 C31 N4 119.2(3)
C32 C31 N4 118.2(3)
C27 C32 H32 120.5
C31 C32 C27 119.0(3)
C31 C32 H32 120.5
C34 C33 C38 119.9(3)
C34 C33 N3 120.2(3)
C38 C33 N3 119.9(3)
C33 C34 H34 119.9
C33 C34 C35 120.2(3)
C35 C34 H34 119.9
C34 C35 H35 120.3
C36 C35 C34 119.5(3)
C36 C35 H35 120.3
C35 C36 H36 119.8
C37 C36 C35 120.5(3)
C37 C36 H36 119.8
C36 C37 H37 119.7
C36 C37 C38 120.5(3)
C38 C37 H37 119.7
C33 C38 C37 119.4(3)
C33 C38 H38 120.3
C37 C38 H38 120.3
C21 N3 C20 122.3(2)
C21 N3 C33 117.8(2)
C33 N3 C20 118.8(2)
O4 N4 C31 118.1(3)
O5 N4 C31 118.9(3)
O5 N4 O4 123.0(3)
C24 S2 C20 97.13(14)

loop_
_geom_bond_atom_site_label_1
_geom_bond_atom_site_label_2
_geom_bond_distance
C1 H1 0.9800
C1 C8 1.517(4)
C1 N1 1.476(3)
C1 S1 1.817(3)
C2 C3 1.510(4)
C2 N1 1.375(3)
C2 O3 1.223(3)
C3 H3A 0.9700
C3 H3B 0.9700
C3 C4 1.512(4)
C4 C5 1.502(4)
C4 C6 1.491(4)
C4 C7 1.505(4)
C5 H5A 0.9700
C5 H5B 0.9700
C5 S1 1.801(3)
C6 H6A 0.9700
C6 H6B 0.9700
C6 C7 1.492(4)
C7 H7A 0.9700
C7 H7B 0.9700
C8 C9 1.393(4)
C8 C13 1.384(4)
C9 H9 0.9300
C9 C10 1.382(4)
C10 H10 0.9300
C10 C11 1.376(4)
C11 H11 0.9300
C11 C12 1.375(4)
C12 C13 1.380(4)
C12 N2 1.468(4)
C13 H13 0.9300
C14 C15 1.376(4)
C14 C19 1.379(4)
C14 N1 1.444(3)
C15 H15 0.9300
C15 C16 1.375(4)
C16 H16 0.9300
C16 C17 1.374(4)
C17 H17 0.9300
C17 C18 1.367(4)
C18 H18 0.9300
C18 C19 1.370(4)
C19 H19 0.9300
N2 O1 1.217(3)
N2 O2 1.221(3)
C20 H20 0.9800
C20 C27 1.507(4)
C20 N3 1.474(3)
C20 S2 1.821(3)
C21 C22 1.508(4)
C21 N3 1.364(3)
C21 O6 1.228(3)
C22 H22A 0.9700
C22 H22B 0.9700
C22 C23 1.512(4)
C23 C24 1.505(4)
C23 C25 1.499(4)
C23 C26 1.510(4)
C24 H24A 0.9700
C24 H24B 0.9700
C24 S2 1.814(3)
C25 H25A 0.9700
C25 H25B 0.9700
C25 C26 1.498(5)
C26 H26A 0.9700
C26 H26B 0.9700
C27 C28 1.384(4)
C27 C32 1.385(4)
C28 H28 0.9300
C28 C29 1.381(4)
C29 H29 0.9300
C29 C30 1.370(4)
C30 H30 0.9300
C30 C31 1.369(4)
C31 C32 1.376(4)
C31 N4 1.472(4)
C32 H32 0.9300
C33 C34 1.371(4)
C33 C38 1.381(4)
C33 N3 1.446(3)
C34 H34 0.9300
C34 C35 1.387(4)
C35 H35 0.9300
C35 C36 1.372(5)
C36 H36 0.9300
C36 C37 1.360(5)
C37 H37 0.9300
C37 C38 1.383(4)
C38 H38 0.9300
N4 O4 1.226(3)
N4 O5 1.216(3)

loop_
_geom_hbond_atom_site_label_D
_geom_hbond_atom_site_label_H
_geom_hbond_atom_site_label_A
_geom_hbond_site_symmetry_A
_geom_hbond_distance_DH
_geom_hbond_distance_HA
_geom_hbond_distance_DA
_geom_hbond_angle_DHA
C1 H1 O6 . 0.98 2.41 3.390(3) 175.0
C3 H3B O6 . 0.97 2.50 3.469(3) 174.4
C10 H10 O6 2_545 0.93 2.60 3.408(3) 145.6
C17 H17 O2 1_545 0.93 2.46 3.216(4) 138.3
C20 H20 O3 1_565 0.98 2.41 3.369(3) 165.0
C28 H28 O3 1_565 0.93 2.56 3.384(4) 147.4

loop_
_geom_torsion_atom_site_label_1
_geom_torsion_atom_site_label_2
_geom_torsion_atom_site_label_3
_geom_torsion_atom_site_label_4
_geom_torsion
C1 C8 C9 C10 179.8(3)
C1 C8 C13 C12 -179.3(2)
C2 C3 C4 C5 84.2(3)
C2 C3 C4 C6 -65.5(3)
C2 C3 C4 C7 -133.7(3)
C3 C2 N1 C1 7.6(4)
C3 C2 N1 C14 173.2(2)
C3 C4 C5 S1 -63.3(3)
C3 C4 C6 C7 -106.7(3)
C3 C4 C7 C6 107.9(3)
C4 C5 S1 C1 59.6(3)
C5 C4 C6 C7 104.2(3)
C5 C4 C7 C6 -109.6(3)
C6 C4 C5 S1 86.2(3)
C7 C4 C5 S1 154.0(2)
C8 C1 N1 C2 -166.4(2)
C8 C1 N1 C14 28.2(3)
C8 C1 S1 C5 153.1(2)
C8 C9 C10 C11 -0.7(4)
C9 C8 C13 C12 -0.6(4)
C9 C10 C11 C12 -0.3(4)
C10 C11 C12 C13 0.8(4)
C10 C11 C12 N2 -178.0(2)
C11 C12 C13 C8 -0.4(4)
C11 C12 N2 O1 -6.4(4)
C11 C12 N2 O2 172.9(3)
C13 C8 C9 C10 1.1(4)
C13 C12 N2 O1 174.8(3)
C13 C12 N2 O2 -5.9(4)
C14 C15 C16 C17 0.0(5)
C15 C14 C19 C18 0.4(4)
C15 C14 N1 C1 -91.8(3)
C15 C14 N1 C2 102.2(3)
C15 C16 C17 C18 0.3(5)
C16 C17 C18 C19 -0.3(5)
C17 C18 C19 C14 0.0(5)
C19 C14 C15 C16 -0.3(4)
C19 C14 N1 C1 86.9(3)
C19 C14 N1 C2 -79.1(3)
N1 C1 C8 C9 -87.2(3)
N1 C1 C8 C13 91.4(3)
N1 C1 S1 C5 -83.0(2)
N1 C2 C3 C4 -77.3(3)
N1 C14 C15 C16 178.3(3)
N1 C14 C19 C18 -178.3(3)
N2 C12 C13 C8 178.4(2)
O3 C2 C3 C4 101.7(3)
O3 C2 N1 C1 -171.4(2)
O3 C2 N1 C14 -5.8(4)
S1 C1 C8 C9 37.6(3)
S1 C1 C8 C13 -143.7(2)
S1 C1 N1 C2 70.4(3)
S1 C1 N1 C14 -94.9(2)
C20 C27 C28 C29 178.3(3)
C20 C27 C32 C31 -177.4(2)
C21 C22 C23 C24 -84.2(3)
C21 C22 C23 C25 65.0(3)
C21 C22 C23 C26 133.1(3)
C22 C21 N3 C20 -1.7(4)
C22 C21 N3 C33 -169.5(2)
C22 C23 C24 S2 66.5(3)
C22 C23 C25 C26 106.9(3)
C22 C23 C26 C25 -107.6(3)
C23 C24 S2 C20 -60.9(3)
C24 C23 C25 C26 -104.1(3)
C24 C23 C26 C25 109.0(3)
C25 C23 C24 S2 -82.6(3)
C26 C23 C24 S2 -150.1(3)
C27 C20 N3 C21 159.1(2)
C27 C20 N3 C33 -33.2(3)
C27 C20 S2 C24 -149.8(2)
C27 C28 C29 C30 -0.8(5)
C28 C27 C32 C31 1.2(4)
C28 C29 C30 C31 1.1(5)
C29 C30 C31 C32 -0.2(5)
C29 C30 C31 N4 179.9(3)
C30 C31 C32 C27 -0.9(4)
C30 C31 N4 O4 -15.7(4)
C30 C31 N4 O5 165.6(3)
C32 C27 C28 C29 -0.4(4)
C32 C31 N4 O4 164.4(3)
C32 C31 N4 O5 -14.4(4)
C33 C34 C35 C36 -1.3(5)
C34 C33 C38 C37 -0.2(4)
C34 C33 N3 C20 91.3(3)
C34 C33 N3 C21 -100.4(3)
C34 C35 C36 C37 0.2(5)
C35 C36 C37 C38 0.8(5)
C36 C37 C38 C33 -0.9(4)
C38 C33 C34 C35 1.2(4)
C38 C33 N3 C20 -86.4(3)
C38 C33 N3 C21 81.9(3)
N3 C20 C27 C28 -99.3(3)
N3 C20 C27 C32 79.3(3)
N3 C20 S2 C24 84.2(2)
N3 C21 C22 C23 71.4(3)
N3 C33 C34 C35 -176.5(3)
N3 C33 C38 C37 177.5(2)
N4 C31 C32 C27 179.0(2)
O6 C21 C22 C23 -106.5(3)
O6 C21 N3 C20 176.2(2)
O6 C21 N3 C33 8.4(4)
S2 C20 C27 C28 134.0(2)
S2 C20 C27 C32 -47.4(3)
S2 C20 N3 C21 -75.3(3)
S2 C20 N3 C33 92.4(2)

_cod_database_fobs_code 2243031
